data_1569596
loop_
_publ_author_name
'Jana, Narayan Ch.'
'Behera, Sourav'
'Maharana, Suraj Kumar'
'Behera, Rakesh R.'
'Bagh, Bidraha'

_publ_section_title
;
 Selective aerobic oxidation of biomass model compound veratryl alcohol
 catalyzed by air-stable copper(ii) complexes in water
;
_journal_issue 18
_journal_name_full 'Catalysis Science &amp; Technology'
_journal_page_first 5422
_journal_page_last 5434
_journal_paper_doi 10.1039/D3CY00671A
_journal_volume 13
_journal_year 2023
_chemical_formula_moiety 'C21 H22 Br2 Cu N2 S'
_chemical_formula_sum 'C21 H22 Br2 Cu N2 S'
_chemical_formula_weight 557.82
_space_group_crystal_system monoclinic
_space_group_IT_number 14
_space_group_name_Hall '-P 2ybc'
_space_group_name_H-M_alt 'P 1 21/c 1'
_atom_sites_solution_hydrogens geom
_atom_sites_solution_primary dual
_audit_creation_date 2022-11-07
_audit_creation_method
;
Olex2 1.3
(compiled 2020.11.12 svn.r5f609507 for OlexSys, GUI svn.r6272)
;
_audit_update_record
;
2022-11-07 deposited with the CCDC.	2023-08-01 downloaded from the CCDC.
;
_cell_angle_alpha 90
_cell_angle_beta 94.9770(10)
_cell_angle_gamma 90
_cell_formula_units_Z 4
_cell_length_a 16.80220(10)
_cell_length_b 9.47810(10)
_cell_length_c 13.72300(10)
_cell_measurement_reflns_used 28218
_cell_measurement_temperature 100.00(10)
_cell_measurement_theta_max 75.1750
_cell_measurement_theta_min 4.7040
_cell_volume 2177.19(3)
_computing_cell_refinement 'CrysAlisPro 1.171.40.63a (Rigaku OD, 2019)'
_computing_data_collection 'CrysAlisPro 1.171.40.63a (Rigaku OD, 2019)'
_computing_data_reduction 'CrysAlisPro 1.171.40.63a (Rigaku OD, 2019)'
_computing_molecular_graphics 'Olex2 1.3 (Dolomanov et al., 2009)'
_computing_publication_material 'Olex2 1.3 (Dolomanov et al., 2009)'
_computing_structure_refinement 'SHELXL 2018/3 (Sheldrick, 2015)'
_computing_structure_solution 'SHELXT  (Sheldrick, 2015)'
_diffrn_ambient_temperature 100(10)
_diffrn_detector_area_resol_mean 5.8140
_diffrn_detector_type 'Pilatus 200K'
_diffrn_measured_fraction_theta_full 1.000
_diffrn_measured_fraction_theta_max 1.000
_diffrn_measurement_details
;
List of Runs (angles in degrees, time in seconds):

  # Type    Start    End  Width  t~exp~   \w     \q     \k     \f   Frames
#--------------------------------------------------------------------------
  1  \w    -42.00  27.00   0.50    0.35    --  -38.50  43.00  57.00  138
  2  \w   -103.00 -34.00   0.50    0.35    --  -38.50 -43.00 -94.00  138
  3  \w     45.00 114.00   0.50    0.35    --   48.56  43.00  57.00  138
  4  \w    -16.00  53.00   0.50    0.35    --   48.56 -43.00 -94.00  138
  5  \w     37.00 106.00   0.50    1.40    --  101.38 -43.00 -94.00  138
  6  \w     97.00 166.00   0.50    1.40    --  101.38  43.00  57.00  138
  7  \w    -44.00  31.00   0.50    0.35    --  -38.50  19.00 -90.00  150
  8  \w   -105.00 -35.00   0.50    0.35    --  -38.50 -37.00 -60.00  140
  9  \w     37.00 112.00   0.50    0.35    --   48.56  57.00 -30.00  150
 10  \w    -18.00  52.00   0.50    0.35    --   48.56 -37.00  60.00  140
 11  \w     28.00 100.00   0.50    0.35    --   48.56-125.00 120.00  144
 12  \w     37.00 106.00   0.50    1.40    --  101.38 -45.00  30.00  138
 13  \w     33.00 105.00   0.50    1.40    --  101.38 -30.00 -60.00  144
 14  \w    104.00 171.00   0.50    1.40    --  101.38 111.00 -30.00  134
 15  \w     33.00 107.00   0.50    1.40    --  101.38 -94.00  60.00  148
 16  \w     88.00 164.00   0.50    1.40    --  101.38  61.00 150.00  152
 17  \w     32.00 109.00   0.50    1.40    --  101.38-111.00-150.00  154
 18  \w     98.00 170.00   0.50    1.40    --  101.38  30.00  90.00  144
 19  \w    103.00 166.00   0.50    1.40    --  101.38  77.00 -90.00  126
 20  \w     32.00 109.00   0.50    1.40    --  101.38-111.00 -60.00  154
 21  \w    104.00 171.00   0.50    1.40    --  101.38 111.00   0.00  134
 22  \w     39.00 115.00   0.50    1.40    --  101.38 -61.00 -60.00  152
 23  \w     33.00 107.00   0.50    1.40    --  101.38 -94.00 -60.00  148
 24  \w     33.00 105.00   0.50    1.40    --  101.38 -30.00 120.00  144
 25  \w     39.00 115.00   0.50    1.40    --  101.38 -61.00 120.00  152
 26  \w     61.00 146.00   0.50    1.40    --  101.38 178.00  90.00  170
 27  \w     32.00 109.00   0.50    1.40    --  101.38-111.00-120.00  154
 28  \w     97.00 166.00   0.50    1.40    --  101.38  45.00 -90.00  138
 29  \w     97.00 166.00   0.50    1.40    --  101.38  45.00 -60.00  138
 30  \w     33.00 107.00   0.50    1.40    --  101.38 -94.00   0.00  148
 31  \w    104.00 171.00   0.50    1.40    --  101.38 111.00  30.00  134
 32  \w     42.00 121.00   0.50    1.40    --  101.38 -77.00  60.00  158
;
_diffrn_measurement_device 'four-circle diffractometer'
_diffrn_measurement_device_type 'SuperNova, Dual, Cu at home/near, Pilatus 200K'
_diffrn_measurement_method '\w scans'
_diffrn_radiation_type CuK\a
_diffrn_radiation_wavelength 1.54184
_diffrn_reflns_av_R_equivalents 0.0393
_diffrn_reflns_av_unetI/netI 0.0171
_diffrn_reflns_Laue_measured_fraction_full 1.000
_diffrn_reflns_Laue_measured_fraction_max 1.000
_diffrn_reflns_limit_h_max 19
_diffrn_reflns_limit_h_min -20
_diffrn_reflns_limit_k_max 10
_diffrn_reflns_limit_k_min -11
_diffrn_reflns_limit_l_max 16
_diffrn_reflns_limit_l_min -16
_diffrn_reflns_number 31353
_diffrn_reflns_point_group_measured_fraction_full 1.000
_diffrn_reflns_point_group_measured_fraction_max 1.000
_diffrn_reflns_theta_full 67.684
_diffrn_reflns_theta_max 68.244
_diffrn_reflns_theta_min 5.285
_exptl_absorpt_coefficient_mu 6.667
_exptl_absorpt_correction_T_max 1.00000
_exptl_absorpt_correction_T_min 0.38859
_exptl_absorpt_correction_type multi-scan
_exptl_absorpt_process_details
;
CrysAlisPro 1.171.40.63a (Rigaku Oxford Diffraction, 2019)
Empirical absorption correction using spherical harmonics,
 implemented in SCALE3 ABSPACK scaling algorithm.
;
_exptl_crystal_colour 'dark green'
_exptl_crystal_colour_modifier dark
_exptl_crystal_colour_primary green
_exptl_crystal_density_diffrn 1.702
_exptl_crystal_description block
_exptl_crystal_F_000 1108
_exptl_crystal_size_max 0.2
_exptl_crystal_size_mid 0.2
_exptl_crystal_size_min 0.1
_refine_diff_density_max 0.966
_refine_diff_density_min -0.426
_refine_diff_density_rms 0.078
_refine_ls_extinction_coef 0.00015(3)
_refine_ls_extinction_expression Fc^*^=kFc[1+0.001xFc^2^\l^3^/sin(2\q)]^-1/4^
_refine_ls_extinction_method 'SHELXL-2018/3 (Sheldrick 2018)'
_refine_ls_goodness_of_fit_ref 1.123
_refine_ls_hydrogen_treatment constr
_refine_ls_matrix_type full
_refine_ls_number_parameters 245
_refine_ls_number_reflns 3994
_refine_ls_number_restraints 0
_refine_ls_restrained_S_all 1.123
_refine_ls_R_factor_all 0.0252
_refine_ls_R_factor_gt 0.0250
_refine_ls_shift/su_max 0.001
_refine_ls_shift/su_mean 0.000
_refine_ls_structure_factor_coef Fsqd
_refine_ls_weighting_details 'w=1/[\s^2^(Fo^2^)+(0.0332P)^2^+2.4235P] where P=(Fo^2^+2Fc^2^)/3'
_refine_ls_weighting_scheme calc
_refine_ls_wR_factor_gt 0.0638
_refine_ls_wR_factor_ref 0.0640
_reflns_Friedel_coverage 0.000
_reflns_number_gt 3970
_reflns_number_total 3994
_reflns_threshold_expression 'I > 2\s(I)'
_cod_data_source_file d3cy00671a2.cif
_cod_data_source_block nj-cubr
_cod_depositor_comments
;
The following automatic conversions were performed:

data item '_diffrn_ambient_temperature' value '100.00 (10)' was
changed to '100(10)' -- precision was estimated.

Automatic conversion script
Id: cif_fix_values 8170 2020-07-09 18:12:32Z antanas 

 Adding full bibliography for 1569594--1569596.cif.
;
_cod_database_code 1569596
_shelx_shelxl_version_number 2018/3
_shelx_space_group_comment
;
The symmetry employed for this shelxl refinement is uniquely defined
by the following loop, which should always be used as a source of
symmetry information in preference to the above space-group names.
They are only intended as comments.
;
_olex2_refinement_description
;
1. Fixed Uiso
 At 1.2 times of:
  All C(H) groups, All C(H,H) groups, All N(H) groups
2.a Ternary CH refined with riding coordinates:
 N2(H2), C9(H9)
2.b Secondary CH2 refined with riding coordinates:
 C7(H7A,H7B), C6(H6A,H6B), C8(H8A,H8B)
2.c Aromatic/amide H refined with riding coordinates:
 C2(H2A), C1(H1), C3(H3), C4(H4), C17(H17), C21(H21), C18(H18), C19(H19),
 C20(H20), C11(H11), C15(H15), C14(H14), C13(H13), C12(H12)
;
_olex2_submission_special_instructions 'No special instructions were received'
_oxdiff_exptl_absorpt_empirical_details
;
Empirical correction (ABSPACK) includes:
- Absorption correction using spherical harmonics
- Frame scaling
;

loop_
_space_group_symop_operation_xyz
'x, y, z'
'-x, y+1/2, -z+1/2'
'-x, -y, -z'
'x, -y-1/2, z-1/2'

loop_
_atom_site_label
_atom_site_type_symbol
_atom_site_fract_x
_atom_site_fract_y
_atom_site_fract_z
_atom_site_U_iso_or_equiv
_atom_site_adp_type
_atom_site_occupancy
_atom_site_site_symmetry_order
_atom_site_calc_flag
_atom_site_refinement_flags_posn
_atom_site_refinement_flags_adp
_atom_site_refinement_flags_occupancy
_atom_site_disorder_assembly
_atom_site_disorder_group
Br1 Br 0.88199(2) 0.05472(2) 0.79872(2) 0.01652(8) Uani 1 1 d . . . . .
Br2 Br 0.91889(2) 0.14734(2) 0.56053(2) 0.01642(8) Uani 1 1 d . . . . .
Cu1 Cu 0.87844(2) 0.26676(3) 0.70120(2) 0.01272(9) Uani 1 1 d . . . . .
S1 S 0.71676(3) 0.30406(6) 0.64488(4) 0.01782(12) Uani 1 1 d . . . . .
N1 N 0.89690(10) 0.46407(19) 0.65249(14) 0.0147(4) Uani 1 1 d . . . . .
N2 N 0.85375(11) 0.37256(19) 0.82400(13) 0.0154(4) Uani 1 1 d . . . . .
H2 H 0.882222 0.321443 0.880474 0.018 Uiso 1 1 calc R U . . .
C2 C 0.91649(14) 0.6413(2) 0.53323(18) 0.0204(5) Uani 1 1 d . . . . .
H2A H 0.923340 0.665270 0.467267 0.024 Uiso 1 1 calc R U . . .
C5 C 0.89661(12) 0.5653(2) 0.72127(17) 0.0158(4) Uani 1 1 d . . . . .
C7 C 0.76761(13) 0.3706(2) 0.84025(17) 0.0191(5) Uani 1 1 d . . . . .
H7A H 0.758576 0.433376 0.895909 0.023 Uiso 1 1 calc R U . . .
H7B H 0.752369 0.273751 0.858158 0.023 Uiso 1 1 calc R U . . .
C1 C 0.90651(13) 0.5026(2) 0.55978(16) 0.0173(4) Uani 1 1 d . . . . .
H1 H 0.906413 0.431587 0.510903 0.021 Uiso 1 1 calc R U . . .
C6 C 0.88836(14) 0.5154(2) 0.82371(17) 0.0190(5) Uani 1 1 d . . . . .
H6A H 0.941537 0.514829 0.860924 0.023 Uiso 1 1 calc R U . . .
H6B H 0.853684 0.581508 0.856508 0.023 Uiso 1 1 calc R U . . .
C3 C 0.91636(14) 0.7454(2) 0.60434(19) 0.0219(5) Uani 1 1 d . . . . .
H3 H 0.923403 0.841676 0.587837 0.026 Uiso 1 1 calc R U . . .
C8 C 0.71433(14) 0.4177(3) 0.75114(18) 0.0210(5) Uani 1 1 d . . . . .
H8A H 0.730498 0.513997 0.732952 0.025 Uiso 1 1 calc R U . . .
H8B H 0.658610 0.423135 0.769135 0.025 Uiso 1 1 calc R U . . .
C4 C 0.90590(14) 0.7071(2) 0.69905(18) 0.0210(5) Uani 1 1 d . . . . .
H4 H 0.905027 0.776822 0.748714 0.025 Uiso 1 1 calc R U . . .
C16 C 0.66839(13) 0.0360(2) 0.60291(17) 0.0179(4) Uani 1 1 d . . . . .
C17 C 0.60967(13) 0.0595(2) 0.52657(17) 0.0190(5) Uani 1 1 d . . . . .
H17 H 0.576961 0.141171 0.527313 0.023 Uiso 1 1 calc R U . . .
C21 C 0.71655(14) -0.0834(3) 0.59950(18) 0.0229(5) Uani 1 1 d . . . . .
H21 H 0.757409 -0.099942 0.650501 0.027 Uiso 1 1 calc R U . . .
C18 C 0.59844(14) -0.0356(3) 0.44912(18) 0.0228(5) Uani 1 1 d . . . . .
H18 H 0.557972 -0.019023 0.397653 0.027 Uiso 1 1 calc R U . . .
C9 C 0.68115(13) 0.1344(2) 0.69021(17) 0.0179(4) Uani 1 1 d . . . . .
H9 H 0.725867 0.093913 0.734389 0.021 Uiso 1 1 calc R U . . .
C19 C 0.64645(15) -0.1544(3) 0.44734(19) 0.0247(5) Uani 1 1 d . . . . .
H19 H 0.638841 -0.219439 0.394655 0.030 Uiso 1 1 calc R U . . .
C10 C 0.61016(14) 0.1489(2) 0.75036(17) 0.0199(5) Uani 1 1 d . . . . .
C20 C 0.70551(15) -0.1784(3) 0.5224(2) 0.0273(5) Uani 1 1 d . . . . .
H20 H 0.738442 -0.259728 0.521156 0.033 Uiso 1 1 calc R U . . .
C11 C 0.61346(16) 0.0763(3) 0.8386(2) 0.0294(6) Uani 1 1 d . . . . .
H11 H 0.658861 0.020065 0.858153 0.035 Uiso 1 1 calc R U . . .
C15 C 0.54354(14) 0.2325(3) 0.72366(19) 0.0259(5) Uani 1 1 d . . . . .
H15 H 0.540725 0.283924 0.664028 0.031 Uiso 1 1 calc R U . . .
C14 C 0.48116(15) 0.2412(3) 0.7838(2) 0.0321(6) Uani 1 1 d . . . . .
H14 H 0.435991 0.298489 0.765086 0.039 Uiso 1 1 calc R U . . .
C13 C 0.48472(17) 0.1669(3) 0.8707(2) 0.0391(7) Uani 1 1 d . . . . .
H13 H 0.441674 0.171937 0.911061 0.047 Uiso 1 1 calc R U . . .
C12 C 0.55097(19) 0.0850(4) 0.8989(2) 0.0401(7) Uani 1 1 d . . . . .
H12 H 0.553838 0.034971 0.959039 0.048 Uiso 1 1 calc R U . . .

loop_
_atom_site_aniso_label
_atom_site_aniso_U_11
_atom_site_aniso_U_22
_atom_site_aniso_U_33
_atom_site_aniso_U_23
_atom_site_aniso_U_13
_atom_site_aniso_U_12
Br1 0.02142(13) 0.01249(13) 0.01531(13) 0.00054(8) -0.00035(9) 0.00089(8)
Br2 0.02341(13) 0.01258(13) 0.01351(12) -0.00077(8) 0.00291(9) 0.00302(8)
Cu1 0.01539(16) 0.01020(16) 0.01264(16) -0.00120(11) 0.00151(12) -0.00003(11)
S1 0.0170(3) 0.0186(3) 0.0178(3) -0.0015(2) 0.0011(2) -0.0019(2)
N1 0.0142(8) 0.0119(9) 0.0181(9) -0.0027(7) 0.0022(7) -0.0009(7)
N2 0.0165(9) 0.0145(9) 0.0152(9) -0.0018(7) 0.0012(7) -0.0015(7)
C2 0.0207(11) 0.0185(12) 0.0221(11) 0.0045(9) 0.0026(9) 0.0008(9)
C5 0.0122(10) 0.0148(11) 0.0204(11) -0.0029(8) 0.0018(8) -0.0002(8)
C7 0.0188(11) 0.0193(11) 0.0199(11) -0.0045(9) 0.0053(9) -0.0012(9)
C1 0.0170(10) 0.0156(11) 0.0195(11) -0.0002(8) 0.0033(8) -0.0009(8)
C6 0.0221(11) 0.0152(11) 0.0197(11) -0.0043(9) 0.0018(9) -0.0037(9)
C3 0.0207(11) 0.0112(11) 0.0338(13) 0.0025(9) 0.0027(10) 0.0000(8)
C8 0.0180(11) 0.0189(11) 0.0261(12) -0.0059(9) 0.0019(9) 0.0008(9)
C4 0.0196(11) 0.0133(11) 0.0300(13) -0.0062(9) 0.0025(9) 0.0005(9)
C16 0.0144(10) 0.0197(11) 0.0201(11) -0.0004(9) 0.0048(8) -0.0036(8)
C17 0.0141(10) 0.0224(12) 0.0210(11) -0.0012(9) 0.0033(8) -0.0019(8)
C21 0.0194(11) 0.0235(12) 0.0253(12) -0.0020(10) -0.0002(9) 0.0003(9)
C18 0.0176(11) 0.0311(13) 0.0199(11) -0.0009(10) 0.0022(9) -0.0075(9)
C9 0.0152(10) 0.0202(11) 0.0181(11) -0.0010(9) 0.0007(8) -0.0012(8)
C19 0.0251(12) 0.0257(13) 0.0241(12) -0.0073(10) 0.0066(10) -0.0080(10)
C10 0.0179(11) 0.0215(12) 0.0210(11) -0.0062(9) 0.0045(9) -0.0059(9)
C20 0.0259(12) 0.0226(12) 0.0337(14) -0.0065(11) 0.0040(10) -0.0005(10)
C11 0.0280(13) 0.0302(14) 0.0311(14) 0.0022(11) 0.0098(11) -0.0015(11)
C15 0.0185(11) 0.0341(14) 0.0250(12) -0.0077(11) 0.0016(9) -0.0008(10)
C14 0.0186(12) 0.0418(16) 0.0363(15) -0.0171(12) 0.0041(10) -0.0014(11)
C13 0.0292(14) 0.0517(18) 0.0391(16) -0.0139(14) 0.0181(12) -0.0082(13)
C12 0.0419(16) 0.0478(18) 0.0330(15) 0.0067(13) 0.0169(13) -0.0049(14)

loop_
_atom_type_symbol
_atom_type_description
_atom_type_scat_dispersion_real
_atom_type_scat_dispersion_imag
_atom_type_scat_source
C C 0.0181 0.0091 'International Tables Vol C Tables 4.2.6.8 and 6.1.1.4'
H H 0.0000 0.0000 'International Tables Vol C Tables 4.2.6.8 and 6.1.1.4'
Br Br -0.6763 1.2805 'International Tables Vol C Tables 4.2.6.8 and 6.1.1.4'
Cu Cu -1.9646 0.5888 'International Tables Vol C Tables 4.2.6.8 and 6.1.1.4'
N N 0.0311 0.0180 'International Tables Vol C Tables 4.2.6.8 and 6.1.1.4'
S S 0.3331 0.5567 'International Tables Vol C Tables 4.2.6.8 and 6.1.1.4'

loop_
_geom_angle_atom_site_label_1
_geom_angle_atom_site_label_2
_geom_angle_atom_site_label_3
_geom_angle
_geom_angle_site_symmetry_1
_geom_angle_site_symmetry_3
_geom_angle_publ_flag
Br1 Cu1 S1 103.683(16) . . ?
Br2 Cu1 Br1 93.357(13) . . ?
Br2 Cu1 S1 100.095(16) . . ?
N1 Cu1 Br1 163.38(5) . . ?
N1 Cu1 Br2 96.24(5) . . ?
N1 Cu1 S1 87.98(5) . . ?
N1 Cu1 N2 82.29(7) . . ?
N2 Cu1 Br1 87.03(5) . . ?
N2 Cu1 Br2 175.21(5) . . ?
N2 Cu1 S1 84.44(5) . . ?
C8 S1 Cu1 86.66(7) . . ?
C8 S1 C9 102.49(11) . . ?
C9 S1 Cu1 97.65(7) . . ?
C5 N1 Cu1 114.70(15) . . ?
C1 N1 Cu1 126.75(15) . . ?
C1 N1 C5 118.50(19) . . ?
Cu1 N2 H2 106.6 . . ?
C7 N2 Cu1 112.97(13) . . ?
C7 N2 H2 106.6 . . ?
C6 N2 Cu1 109.98(13) . . ?
C6 N2 H2 106.6 . . ?
C6 N2 C7 113.71(17) . . ?
C1 C2 H2A 120.5 . . ?
C1 C2 C3 119.0(2) . . ?
C3 C2 H2A 120.5 . . ?
N1 C5 C6 116.00(19) . . ?
N1 C5 C4 121.9(2) . . ?
C4 C5 C6 122.1(2) . . ?
N2 C7 H7A 109.0 . . ?
N2 C7 H7B 109.0 . . ?
N2 C7 C8 112.95(19) . . ?
H7A C7 H7B 107.8 . . ?
C8 C7 H7A 109.0 . . ?
C8 C7 H7B 109.0 . . ?
N1 C1 C2 122.4(2) . . ?
N1 C1 H1 118.8 . . ?
C2 C1 H1 118.8 . . ?
N2 C6 C5 111.13(18) . . ?
N2 C6 H6A 109.4 . . ?
N2 C6 H6B 109.4 . . ?
C5 C6 H6A 109.4 . . ?
C5 C6 H6B 109.4 . . ?
H6A C6 H6B 108.0 . . ?
C2 C3 H3 120.5 . . ?
C4 C3 C2 119.0(2) . . ?
C4 C3 H3 120.5 . . ?
S1 C8 H8A 108.6 . . ?
S1 C8 H8B 108.6 . . ?
C7 C8 S1 114.79(16) . . ?
C7 C8 H8A 108.6 . . ?
C7 C8 H8B 108.6 . . ?
H8A C8 H8B 107.5 . . ?
C5 C4 H4 120.4 . . ?
C3 C4 C5 119.2(2) . . ?
C3 C4 H4 120.4 . . ?
C17 C16 C21 118.7(2) . . ?
C17 C16 C9 122.5(2) . . ?
C21 C16 C9 118.8(2) . . ?
C16 C17 H17 119.7 . . ?
C16 C17 C18 120.7(2) . . ?
C18 C17 H17 119.7 . . ?
C16 C21 H21 119.6 . . ?
C20 C21 C16 120.8(2) . . ?
C20 C21 H21 119.6 . . ?
C17 C18 H18 120.1 . . ?
C19 C18 C17 119.9(2) . . ?
C19 C18 H18 120.1 . . ?
S1 C9 H9 106.9 . . ?
C16 C9 S1 107.30(15) . . ?
C16 C9 H9 106.9 . . ?
C10 C9 S1 113.50(16) . . ?
C10 C9 C16 114.95(18) . . ?
C10 C9 H9 106.9 . . ?
C18 C19 H19 120.0 . . ?
C20 C19 C18 120.0(2) . . ?
C20 C19 H19 120.0 . . ?
C11 C10 C9 117.1(2) . . ?
C11 C10 C15 118.7(2) . . ?
C15 C10 C9 124.1(2) . . ?
C21 C20 H20 120.0 . . ?
C19 C20 C21 120.0(2) . . ?
C19 C20 H20 120.0 . . ?
C10 C11 H11 119.6 . . ?
C10 C11 C12 120.8(3) . . ?
C12 C11 H11 119.6 . . ?
C10 C15 H15 119.8 . . ?
C14 C15 C10 120.4(3) . . ?
C14 C15 H15 119.8 . . ?
C15 C14 H14 119.9 . . ?
C13 C14 C15 120.2(3) . . ?
C13 C14 H14 119.9 . . ?
C14 C13 H13 120.0 . . ?
C14 C13 C12 120.1(3) . . ?
C12 C13 H13 120.0 . . ?
C11 C12 H12 120.1 . . ?
C13 C12 C11 119.8(3) . . ?
C13 C12 H12 120.1 . . ?

loop_
_geom_bond_atom_site_label_1
_geom_bond_atom_site_label_2
_geom_bond_distance
_geom_bond_site_symmetry_2
_geom_bond_publ_flag
Br1 Cu1 2.4124(4) . ?
Br2 Cu1 2.3869(4) . ?
Cu1 S1 2.7817(6) . ?
Cu1 N1 2.0190(18) . ?
Cu1 N2 2.0344(18) . ?
S1 C8 1.816(2) . ?
S1 C9 1.843(2) . ?
N1 C5 1.346(3) . ?
N1 C1 1.347(3) . ?
N2 H2 1.0000 . ?
N2 C7 1.484(3) . ?
N2 C6 1.474(3) . ?
C2 H2A 0.9500 . ?
C2 C1 1.378(3) . ?
C2 C3 1.388(3) . ?
C5 C6 1.501(3) . ?
C5 C4 1.390(3) . ?
C7 H7A 0.9900 . ?
C7 H7B 0.9900 . ?
C7 C8 1.519(3) . ?
C1 H1 0.9500 . ?
C6 H6A 0.9900 . ?
C6 H6B 0.9900 . ?
C3 H3 0.9500 . ?
C3 C4 1.375(4) . ?
C8 H8A 0.9900 . ?
C8 H8B 0.9900 . ?
C4 H4 0.9500 . ?
C16 C17 1.393(3) . ?
C16 C21 1.394(3) . ?
C16 C9 1.518(3) . ?
C17 H17 0.9500 . ?
C17 C18 1.394(3) . ?
C21 H21 0.9500 . ?
C21 C20 1.390(4) . ?
C18 H18 0.9500 . ?
C18 C19 1.387(4) . ?
C9 H9 1.0000 . ?
C9 C10 1.515(3) . ?
C19 H19 0.9500 . ?
C19 C20 1.386(4) . ?
C10 C11 1.390(4) . ?
C10 C15 1.394(4) . ?
C20 H20 0.9500 . ?
C11 H11 0.9500 . ?
C11 C12 1.394(4) . ?
C15 H15 0.9500 . ?
C15 C14 1.392(4) . ?
C14 H14 0.9500 . ?
C14 C13 1.381(5) . ?
C13 H13 0.9500 . ?
C13 C12 1.384(5) . ?
C12 H12 0.9500 . ?

loop_
_geom_torsion_atom_site_label_1
_geom_torsion_atom_site_label_2
_geom_torsion_atom_site_label_3
_geom_torsion_atom_site_label_4
_geom_torsion
_geom_torsion_site_symmetry_1
_geom_torsion_site_symmetry_2
_geom_torsion_site_symmetry_3
_geom_torsion_site_symmetry_4
_geom_torsion_publ_flag
Cu1 S1 C8 C7 -36.35(16) . . . . ?
Cu1 S1 C9 C16 -100.31(14) . . . . ?
Cu1 S1 C9 C10 131.59(15) . . . . ?
Cu1 N1 C5 C6 4.0(2) . . . . ?
Cu1 N1 C5 C4 -177.90(17) . . . . ?
Cu1 N1 C1 C2 178.02(17) . . . . ?
Cu1 N2 C7 C8 -51.7(2) . . . . ?
Cu1 N2 C6 C5 26.3(2) . . . . ?
S1 C9 C10 C11 -132.8(2) . . . . ?
S1 C9 C10 C15 45.6(3) . . . . ?
N1 C5 C6 N2 -20.4(3) . . . . ?
N1 C5 C4 C3 -0.6(3) . . . . ?
N2 C7 C8 S1 64.0(2) . . . . ?
C2 C3 C4 C5 0.7(3) . . . . ?
C5 N1 C1 C2 0.4(3) . . . . ?
C7 N2 C6 C5 -101.5(2) . . . . ?
C1 N1 C5 C6 -178.08(19) . . . . ?
C1 N1 C5 C4 0.0(3) . . . . ?
C1 C2 C3 C4 -0.3(3) . . . . ?
C6 N2 C7 C8 74.6(2) . . . . ?
C6 C5 C4 C3 177.4(2) . . . . ?
C3 C2 C1 N1 -0.2(3) . . . . ?
C8 S1 C9 C16 171.44(15) . . . . ?
C8 S1 C9 C10 43.33(18) . . . . ?
C4 C5 C6 N2 161.5(2) . . . . ?
C16 C17 C18 C19 -0.5(3) . . . . ?
C16 C21 C20 C19 0.5(4) . . . . ?
C16 C9 C10 C11 103.1(3) . . . . ?
C16 C9 C10 C15 -78.5(3) . . . . ?
C17 C16 C21 C20 -1.0(4) . . . . ?
C17 C16 C9 S1 -66.3(2) . . . . ?
C17 C16 C9 C10 61.0(3) . . . . ?
C17 C18 C19 C20 -0.1(4) . . . . ?
C21 C16 C17 C18 1.0(3) . . . . ?
C21 C16 C9 S1 114.5(2) . . . . ?
C21 C16 C9 C10 -118.2(2) . . . . ?
C18 C19 C20 C21 0.1(4) . . . . ?
C9 S1 C8 C7 60.75(19) . . . . ?
C9 C16 C17 C18 -178.2(2) . . . . ?
C9 C16 C21 C20 178.2(2) . . . . ?
C9 C10 C11 C12 179.4(3) . . . . ?
C9 C10 C15 C14 -179.3(2) . . . . ?
C10 C11 C12 C13 0.0(5) . . . . ?
C10 C15 C14 C13 0.0(4) . . . . ?
C11 C10 C15 C14 -0.9(4) . . . . ?
C15 C10 C11 C12 0.9(4) . . . . ?
C15 C14 C13 C12 1.0(4) . . . . ?
C14 C13 C12 C11 -0.9(5) . . . . ?
